data_4349289
loop_
_publ_author_name
'Zhang, Bo'
'Li, Jun'
'Du, Cheng-Feng'
'Feng, Mei-Ling'
'Huang, Xiao-Ying'

_publ_section_title
;
 [CH<sub>3</sub>NH<sub>3</sub>]<sub>2</sub>Ag<sub>4</sub>Sn<sup>IV</sup><sub>2</sub>Sn<sup>II</sup>S<sub>8</sub>:
 An Open-Framework Mixed-Valent Chalcogenidostannate.
;
_journal_issue 21
_journal_name_full 'Inorganic chemistry'
_journal_page_first 10855
_journal_page_last 10858
_journal_paper_doi 10.1021/acs.inorgchem.6b02317
_journal_volume 55
_journal_year 2016
_chemical_formula_moiety 'Ag4 Sn3 S8, 2(C H6 N)'
_chemical_formula_sum 'C2 H12 Ag4 N2 S8 Sn3'
_chemical_formula_weight 1108.17
_space_group_crystal_system orthorhombic
_space_group_IT_number 62
_space_group_name_Hall '-P 2ac 2n'
_space_group_name_H-M_alt 'P n m a'
_atom_sites_solution_hydrogens geom
_audit_creation_method SHELXL-2014
_cell_angle_alpha 90
_cell_angle_beta 90
_cell_angle_gamma 90
_cell_formula_units_Z 4
_cell_length_a 19.378(9)
_cell_length_b 7.390(3)
_cell_length_c 13.683(7)
_cell_measurement_reflns_used 5173
_cell_measurement_temperature 100(2)
_cell_measurement_theta_max 27.5010
_cell_measurement_theta_min 2.1020
_cell_volume 1959.5(16)
_computing_cell_refinement 'CrystalClear (Rigaku Inc., 2008)'
_computing_data_collection 'CrystalClear (Rigaku Inc., 2008)'
_computing_data_reduction 'CrystalClear (Rigaku Inc., 2008)'
_computing_molecular_graphics 'DIAMOND. Version 3.2. Crystal Impact'
_computing_publication_material 'Windows Word 2010'
_computing_structure_refinement 'SHELXL-2014 (Sheldrick, 2014)'
_computing_structure_solution 'SHELXL-2014 (Sheldrick, 2014)'
_diffrn_ambient_temperature 100(2)
_diffrn_detector_area_resol_mean 28.5714
_diffrn_measured_fraction_theta_full 0.997
_diffrn_measured_fraction_theta_max 0.992
_diffrn_measurement_device_type Molybdenum
_diffrn_measurement_method CCD_Profile_fitting
_diffrn_radiation_type MoK\a
_diffrn_radiation_wavelength 0.71073
_diffrn_reflns_av_R_equivalents 0.0450
_diffrn_reflns_av_unetI/netI 0.0300
_diffrn_reflns_Laue_measured_fraction_full 0.997
_diffrn_reflns_Laue_measured_fraction_max 0.992
_diffrn_reflns_limit_h_max 25
_diffrn_reflns_limit_h_min -24
_diffrn_reflns_limit_k_max 9
_diffrn_reflns_limit_k_min -9
_diffrn_reflns_limit_l_max 17
_diffrn_reflns_limit_l_min -17
_diffrn_reflns_number 14609
_diffrn_reflns_point_group_measured_fraction_full 0.997
_diffrn_reflns_point_group_measured_fraction_max 0.992
_diffrn_reflns_theta_full 25.242
_diffrn_reflns_theta_max 27.436
_diffrn_reflns_theta_min 2.102
_diffrn_source 'Sealed Tube'
_exptl_absorpt_coefficient_mu 8.512
_exptl_absorpt_correction_T_max 1.0000
_exptl_absorpt_correction_T_min 0.6930
_exptl_absorpt_correction_type multi-scan
_exptl_absorpt_process_details
;
RIGAKU/MSC(2004), CrystalClear Version 1.3.6,  
  Rigaku/MSC, 9009 New Trails Drive, The Woodlands, TX77381-5209, USA
Empirical absorption correction using spherical harmonics,
 implemented in SCALE3 ABSPACK scaling algorithm.
;
_exptl_crystal_colour yellow
_exptl_crystal_density_diffrn 3.756
_exptl_crystal_density_method 'not measured'
_exptl_crystal_description needle
_exptl_crystal_F_000 2016
_exptl_crystal_size_max 0.2
_exptl_crystal_size_mid 0.05
_exptl_crystal_size_min 0.02
_refine_diff_density_max 1.278
_refine_diff_density_min -1.257
_refine_diff_density_rms 0.186
_refine_ls_extinction_method none
_refine_ls_goodness_of_fit_ref 0.995
_refine_ls_hydrogen_treatment constr
_refine_ls_matrix_type full
_refine_ls_number_parameters 107
_refine_ls_number_reflns 2390
_refine_ls_number_restraints 0
_refine_ls_restrained_S_all 0.995
_refine_ls_R_factor_all 0.0342
_refine_ls_R_factor_gt 0.0287
_refine_ls_shift/su_max 0.001
_refine_ls_shift/su_mean 0.000
_refine_ls_structure_factor_coef Fsqd
_refine_ls_weighting_details 'w=1/[\s^2^(Fo^2^)+(0.0380P)^2^] where P=(Fo^2^+2Fc^2^)/3'
_refine_ls_weighting_scheme calc
_refine_ls_wR_factor_gt 0.0630
_refine_ls_wR_factor_ref 0.0662
_reflns_Friedel_coverage 0.000
_reflns_number_gt 2183
_reflns_number_total 2390
_reflns_threshold_expression 'I > 2\s(I)'
_cod_data_source_file ic6b02317_si_002.cif
_cod_data_source_block x
_cod_depositor_comments
;
The following automatic conversions were performed:

data item '_exptl_absorpt_correction_type' value 'Multi-scan' was
changed to 'multi-scan' in accordance with the
/home/saulius/struct/COD-crude-data/automatic-downloads/DataCite-retrospective/ACS/depositions/lib/dictionaries/cif_core.dic
dictionary named 'cif_core.dic' version 2.4.2 last updated on
2011-04-26.

Automatic conversion script
Id: cif_fix_values 6909 2019-04-08 15:41:33Z antanas 
;
_cod_database_code 4349289
_shelx_space_group_comment
;
The symmetry employed for this shelxl refinement is uniquely defined
by the following loop, which should always be used as a source of
symmetry information in preference to the above space-group names.
They are only intended as comments.
;
_shelxl_version_number 2014-3

loop_
_space_group_symop_operation_xyz
'x, y, z'
'-x+1/2, -y, z+1/2'
'x+1/2, -y+1/2, -z+1/2'
'-x, y+1/2, -z'
'-x, -y, -z'
'x-1/2, y, -z-1/2'
'-x-1/2, y-1/2, z-1/2'
'x, -y-1/2, z'

loop_
_atom_site_label
_atom_site_type_symbol
_atom_site_fract_x
_atom_site_fract_y
_atom_site_fract_z
_atom_site_U_iso_or_equiv
_atom_site_adp_type
_atom_site_occupancy
_atom_site_site_symmetry_order
_atom_site_calc_flag
_atom_site_refinement_flags_posn
_atom_site_refinement_flags_adp
_atom_site_refinement_flags_occupancy
Ag1 Ag 0.31197(2) 0.53941(6) 0.38818(3) 0.03868(13) Uani 1 1 d . . .
Ag2 Ag 0.41536(2) 0.45592(6) 0.56760(4) 0.04572(14) Uani 1 1 d . . .
Sn1 Sn 0.46214(2) 0.2500 0.31882(3) 0.02053(11) Uani 1 2 d S T P
Sn2 Sn 0.42366(2) 0.7500 0.28551(3) 0.02016(11) Uani 1 2 d S T P
Sn3 Sn 0.25029(2) 0.7500 0.14268(3) 0.01918(11) Uani 1 2 d S T P
S1 S 0.50327(8) 0.2500 0.48370(11) 0.0231(3) Uani 1 2 d S T P
S2 S 0.51603(5) -0.01202(16) 0.24577(9) 0.0254(2) Uani 1 1 d . . .
S3 S 0.34099(8) 0.2500 0.29288(12) 0.0272(4) Uani 1 2 d S T P
S4 S 0.37393(8) 0.7500 0.11540(12) 0.0309(4) Uani 1 2 d S T P
S5 S 0.21887(8) 0.7500 0.31172(11) 0.0259(4) Uani 1 2 d S T P
S6 S 0.29147(6) 0.52461(16) 0.57234(8) 0.0252(3) Uani 1 1 d . . .
C1 C 0.1546(4) 0.2500 0.3738(5) 0.0427(19) Uani 1 2 d S T P
H1A H 0.1961 0.2099 0.4085 0.064 Uiso 0.5 1 calc R U P
H1B H 0.1164 0.1675 0.3884 0.064 Uiso 0.5 1 calc R U P
H1C H 0.1425 0.3726 0.3950 0.064 Uiso 0.5 1 calc R U P
N2 N 0.3596(4) 0.2500 0.0490(5) 0.072(3) Uani 1 2 d S T P
H2A H 0.3471 0.1344 0.0635 0.108 Uiso 0.5 1 calc R U P
H2B H 0.3289 0.2982 0.0060 0.108 Uiso 0.5 1 calc R U P
H2C H 0.3601 0.3174 0.1046 0.108 Uiso 0.5 1 calc R U P
N1 N 0.1676(3) 0.2500 0.2705(4) 0.062(2) Uani 1 2 d S T P
H1 H 0.1329 0.3095 0.2392 0.093 Uiso 0.5 1 calc R U P
H2 H 0.1697 0.1339 0.2485 0.093 Uiso 0.5 1 calc R U P
H3 H 0.2084 0.3066 0.2582 0.093 Uiso 0.5 1 calc R U P
C2 C 0.4267(5) 0.2500 0.0064(7) 0.065(3) Uani 1 2 d S T P
H4 H 0.4251 0.1884 -0.0570 0.098 Uiso 0.5 1 calc R U P
H5 H 0.4589 0.1866 0.0498 0.098 Uiso 0.5 1 calc R U P
H6 H 0.4422 0.3750 -0.0029 0.098 Uiso 0.5 1 calc R U P

loop_
_atom_site_aniso_label
_atom_site_aniso_U_11
_atom_site_aniso_U_22
_atom_site_aniso_U_33
_atom_site_aniso_U_23
_atom_site_aniso_U_13
_atom_site_aniso_U_12
Ag1 0.0404(2) 0.0429(3) 0.0328(2) 0.00333(17) 0.00327(16) 0.00646(18)
Ag2 0.0261(2) 0.0437(3) 0.0674(3) -0.0125(2) 0.01031(18) -0.00296(18)
Sn1 0.0187(2) 0.0193(2) 0.0236(2) 0.000 -0.00161(15) 0.000
Sn2 0.0174(2) 0.0231(3) 0.0200(2) 0.000 -0.00003(14) 0.000
Sn3 0.0187(2) 0.0201(2) 0.0188(2) 0.000 -0.00262(14) 0.000
S1 0.0226(7) 0.0245(9) 0.0221(7) 0.000 -0.0008(6) 0.000
S2 0.0218(5) 0.0218(6) 0.0327(6) -0.0042(5) 0.0044(4) -0.0018(5)
S3 0.0189(7) 0.0311(10) 0.0317(9) 0.000 -0.0016(6) 0.000
S4 0.0195(8) 0.0537(12) 0.0195(8) 0.000 -0.0016(6) 0.000
S5 0.0247(8) 0.0344(10) 0.0187(7) 0.000 0.0010(6) 0.000
S6 0.0273(6) 0.0218(6) 0.0267(6) 0.0044(4) 0.0035(4) -0.0008(5)
C1 0.045(5) 0.051(5) 0.032(4) 0.000 -0.003(3) 0.000
N2 0.042(4) 0.130(8) 0.043(4) 0.000 -0.003(3) 0.000
N1 0.026(3) 0.135(8) 0.025(3) 0.000 -0.001(3) 0.000
C2 0.053(6) 0.089(8) 0.053(6) 0.000 0.009(4) 0.000

loop_
_atom_type_symbol
_atom_type_description
_atom_type_scat_dispersion_real
_atom_type_scat_dispersion_imag
_atom_type_scat_source
C C 0.0033 0.0016 'International Tables Vol C Tables 4.2.6.8 and 6.1.1.4'
H H 0.0000 0.0000 'International Tables Vol C Tables 4.2.6.8 and 6.1.1.4'
N N 0.0061 0.0033 'International Tables Vol C Tables 4.2.6.8 and 6.1.1.4'
S S 0.1246 0.1234 'International Tables Vol C Tables 4.2.6.8 and 6.1.1.4'
Ag Ag -0.8971 1.1015 'International Tables Vol C Tables 4.2.6.8 and 6.1.1.4'
Sn Sn -0.6537 1.4246 'International Tables Vol C Tables 4.2.6.8 and 6.1.1.4'

loop_
_geom_angle_atom_site_label_1
_geom_angle_atom_site_label_2
_geom_angle_atom_site_label_3
_geom_angle
_geom_angle_site_symmetry_1
_geom_angle_site_symmetry_3
S6 Ag1 S3 119.98(5) . .
S6 Ag1 S5 108.33(5) . .
S3 Ag1 S5 116.48(5) . .
S6 Ag1 Sn2 126.44(3) . .
S3 Ag1 Sn2 92.07(4) . .
S5 Ag1 Sn2 90.10(5) . .
S6 Ag1 Ag1 92.46(3) . 8_575
S3 Ag1 Ag1 146.42(4) . 8_575
S5 Ag1 Ag1 53.27(3) . 8_575
Sn2 Ag1 Ag1 58.902(17) . 8_575
S6 Ag1 Ag2 48.54(4) . .
S3 Ag1 Ag2 95.23(4) . .
S5 Ag1 Ag2 148.24(3) . .
Sn2 Ag1 Ag2 90.43(4) . .
Ag1 Ag1 Ag2 101.019(13) 8_575 .
S6 Ag2 S1 141.87(5) . .
S6 Ag2 S1 113.60(5) . 5_666
S1 Ag2 S1 88.51(4) . 5_666
S6 Ag2 S2 114.19(4) . 4_656
S1 Ag2 S2 98.00(5) . 4_656
S1 Ag2 S2 84.14(5) 5_666 4_656
S6 Ag2 Ag2 101.94(3) . 8_565
S1 Ag2 Ag2 53.47(3) . 8_565
S1 Ag2 Ag2 141.54(3) 5_666 8_565
S2 Ag2 Ag2 94.71(3) 4_656 8_565
S6 Ag2 Ag1 51.22(3) . .
S1 Ag2 Ag1 100.71(5) . .
S1 Ag2 Ag1 90.61(4) 5_666 .
S2 Ag2 Ag1 160.43(3) 4_656 .
Ag2 Ag2 Ag1 101.019(13) 8_565 .
S3 Sn1 S1 118.05(6) . .
S3 Sn1 S2 111.44(4) . 8_565
S1 Sn1 S2 104.25(4) . 8_565
S3 Sn1 S2 111.44(4) . .
S1 Sn1 S2 104.25(4) . .
S2 Sn1 S2 106.52(7) 8_565 .
S4 Sn2 S2 94.07(4) . 1_565
S4 Sn2 S2 94.07(4) . 8_565
S2 Sn2 S2 86.47(6) 1_565 8_565
S4 Sn2 Ag1 98.97(4) . .
S2 Sn2 Ag1 162.40(3) 1_565 .
S2 Sn2 Ag1 104.22(4) 8_565 .
S4 Sn2 Ag1 98.97(4) . 8_575
S2 Sn2 Ag1 104.22(4) 1_565 8_575
S2 Sn2 Ag1 162.41(3) 8_565 8_575
Ag1 Sn2 Ag1 62.20(3) . 8_575
S6 Sn3 S6 116.44(7) 7_665 2_564
S6 Sn3 S5 107.67(4) 7_665 .
S6 Sn3 S5 107.67(4) 2_564 .
S6 Sn3 S4 105.83(4) 7_665 .
S6 Sn3 S4 105.83(4) 2_564 .
S5 Sn3 S4 113.60(5) . .
Sn1 S1 Ag2 101.62(6) . 8_565
Sn1 S1 Ag2 101.62(6) . .
Ag2 S1 Ag2 73.07(6) 8_565 .
Sn1 S1 Ag2 87.18(4) . 5_666
Ag2 S1 Ag2 163.40(5) 8_565 5_666
Ag2 S1 Ag2 91.49(4) . 5_666
Sn1 S1 Ag2 87.18(4) . 4_646
Ag2 S1 Ag2 91.49(4) 8_565 4_646
Ag2 S1 Ag2 163.40(5) . 4_646
Ag2 S1 Ag2 103.09(6) 5_666 4_646
Sn1 S2 Sn2 99.21(5) . 1_545
Sn1 S2 Ag2 84.20(4) . 4_646
Sn2 S2 Ag2 94.44(4) 1_545 4_646
Sn1 S3 Ag1 98.09(4) . 8_565
Sn1 S3 Ag1 98.09(4) . .
Ag1 S3 Ag1 112.84(7) 8_565 .
Sn3 S4 Sn2 103.64(6) . .
Sn3 S5 Ag1 102.25(5) . 8_575
Sn3 S5 Ag1 102.25(5) . .
Ag1 S5 Ag1 73.46(6) 8_575 .
Sn3 S6 Ag2 99.58(5) 2_565 .
Sn3 S6 Ag1 119.14(5) 2_565 .
Ag2 S6 Ag1 80.25(4) . .
N1 C1 H1A 109.5 . .
N1 C1 H1B 109.5 . .
H1A C1 H1B 109.5 . .
N1 C1 H1C 109.5 . .
H1A C1 H1C 109.5 . .
H1B C1 H1C 109.5 . .
C2 N2 H2A 109.5 . .
C2 N2 H2B 109.5 . .
H2A N2 H2B 109.5 . .
C2 N2 H2C 109.5 . .
H2A N2 H2C 109.5 . .
H2B N2 H2C 109.5 . .
C1 N1 H1 109.5 . .
C1 N1 H2 109.5 . .
H1 N1 H2 109.5 . .
C1 N1 H3 109.5 . .
H1 N1 H3 109.5 . .
H2 N1 H3 109.5 . .
N2 C2 H4 109.5 . .
N2 C2 H5 109.5 . .
H4 C2 H5 109.5 . .
N2 C2 H6 109.5 . .
H4 C2 H6 109.5 . .
H5 C2 H6 109.5 . .

loop_
_geom_bond_atom_site_label_1
_geom_bond_atom_site_label_2
_geom_bond_distance
_geom_bond_site_symmetry_2
Ag1 S6 2.5534(17) .
Ag1 S3 2.5672(13) .
Ag1 S5 2.6023(15) .
Ag1 Sn2 3.0132(10) .
Ag1 Ag1 3.1127(17) 8_575
Ag1 Ag2 3.2283(13) .
Ag2 S6 2.4547(16) .
Ag2 S1 2.5564(15) .
Ag2 S1 2.7753(14) 5_666
Ag2 S2 2.8887(18) 4_656
Ag2 Ag2 3.0436(17) 8_565
Sn1 S3 2.3742(19) .
Sn1 S1 2.3928(19) .
Sn1 S2 2.4163(14) 8_565
Sn1 S2 2.4164(14) .
Sn2 S4 2.5193(19) .
Sn2 S2 2.5675(14) 1_565
Sn2 S2 2.5675(14) 8_565
Sn2 Ag1 3.0132(10) 8_575
Sn3 S6 2.3873(14) 7_665
Sn3 S6 2.3874(14) 2_564
Sn3 S5 2.3918(19) .
Sn3 S4 2.425(2) .
S1 Ag2 2.5563(15) 8_565
S1 Ag2 2.7753(14) 5_666
S1 Ag2 2.7753(14) 4_646
S2 Sn2 2.5676(14) 1_545
S2 Ag2 2.8887(18) 4_646
S3 Ag1 2.5672(13) 8_565
S5 Ag1 2.6022(15) 8_575
S6 Sn3 2.3874(14) 2_565
C1 N1 1.436(9) .
C1 H1A 0.9800 .
C1 H1B 0.9800 .
C1 H1C 0.9800 .
N2 C2 1.424(10) .
N2 H2A 0.9100 .
N2 H2B 0.9100 .
N2 H2C 0.9100 .
N1 H1 0.9100 .
N1 H2 0.9100 .
N1 H3 0.9100 .
C2 H4 0.9800 .
C2 H5 0.9800 .
C2 H6 0.9800 .

loop_
_geom_hbond_atom_site_label_D
_geom_hbond_atom_site_label_H
_geom_hbond_atom_site_label_A
_geom_hbond_distance_DH
_geom_hbond_distance_HA
_geom_hbond_distance_DA
_geom_hbond_angle_DHA
_geom_hbond_site_symmetry_A
N2 H2A S6 0.91 2.81 3.384(6) 122.4 7_655
N2 H2B S5 0.91 2.84 3.585(8) 140.4 2_564
N2 H2B S6 0.91 2.82 3.384(6) 120.9 2_564
N2 H2C S3 0.91 2.65 3.357(8) 135.2 .
N1 H1 S2 0.91 2.72 3.525(5) 147.6 3_455
N1 H2 S6 0.91 2.65 3.279(5) 126.9 7_655
N1 H3 S3 0.91 2.65 3.374(6) 137.6 .
N1 H3 S6 0.91 2.83 3.279(5) 111.6 2_564
